data_4071737
loop_
_publ_author_name
'Arliguie, Th\'er\`ese'
'Blug, Matthias'
'Le Floch, Pascal'
'M\'ezailles, Nicolas'
'Thu\'ery, Pierre'
'Ephritikhine, Michel'

_publ_section_title
;
 Organouranium Complexes with Phosphinine-Based SPS Pincer Ligands.
 Variations with the Substituent at the Phosphorus Atom
;
_journal_issue 16
_journal_name_full Organometallics
_journal_page_first 4158
_journal_paper_doi 10.1021/om8003493
_journal_volume 27
_journal_year 2008
_chemical_formula_sum 'C54 H54 B O P3 S2 U'
_chemical_formula_weight 1124.84
_space_group_IT_number 14
_symmetry_cell_setting monoclinic
_symmetry_space_group_name_Hall '-P 2ybc'
_symmetry_space_group_name_H-M 'P 1 21/c 1'
_atom_sites_solution_hydrogens geom
_atom_sites_solution_primary direct
_atom_sites_solution_secondary difmap
_audit_creation_method SHELXL-97
_cell_angle_alpha 90.00
_cell_angle_beta 97.554(4)
_cell_angle_gamma 90.00
_cell_formula_units_Z 4
_cell_length_a 13.3300(15)
_cell_length_b 16.0507(10)
_cell_length_c 22.223(2)
_cell_measurement_reflns_used 30900
_cell_measurement_temperature 100(2)
_cell_measurement_theta_max 25.68
_cell_measurement_theta_min 2.86
_cell_volume 4713.5(7)
_computing_cell_refinement 'DENZO-SMN (Otwinowski & Minor, 1997)'
_computing_data_collection 'Kappa-CCD software (Nonius B.V., 1998)'
_computing_data_reduction 'DENZO-SMN (Otwinowski & Minor, 1997)'
_computing_molecular_graphics 'SHELXTL (Sheldrick, 1999)'
_computing_publication_material 'SHELXTL (Sheldrick, 1999)'
_computing_structure_refinement 'SHELXL-97 (Sheldrick, 1997)'
_computing_structure_solution 'SHELXS-97 (Sheldrick, 1997)'
_diffrn_ambient_temperature 100(2)
_diffrn_measured_fraction_theta_full 0.972
_diffrn_measured_fraction_theta_max 0.972
_diffrn_measurement_device_type 'Nonius Kappa-CCD'
_diffrn_measurement_method '\f scans'
_diffrn_radiation_monochromator graphite
_diffrn_radiation_source 'fine-focus sealed tube'
_diffrn_radiation_type MoK\a
_diffrn_radiation_wavelength 0.71073
_diffrn_reflns_av_R_equivalents 0.1127
_diffrn_reflns_av_sigmaI/netI 0.1331
_diffrn_reflns_limit_h_max 16
_diffrn_reflns_limit_h_min -16
_diffrn_reflns_limit_k_max 17
_diffrn_reflns_limit_k_min -18
_diffrn_reflns_limit_l_max 27
_diffrn_reflns_limit_l_min -26
_diffrn_reflns_number 30900
_diffrn_reflns_theta_full 25.68
_diffrn_reflns_theta_max 25.68
_diffrn_reflns_theta_min 2.86
_diffrn_standards_decay_% none
_diffrn_standards_interval_time 0
_exptl_absorpt_coefficient_mu 3.674
_exptl_absorpt_correction_T_max 0.745
_exptl_absorpt_correction_T_min 0.308
_exptl_absorpt_correction_type refdelf
_exptl_absorpt_process_details 'program DELABS from PLATON (Spek, 2000)'
_exptl_crystal_colour 'translucent dark orange'
_exptl_crystal_density_diffrn 1.585
_exptl_crystal_density_method 'not measured'
_exptl_crystal_description platelet
_exptl_crystal_F_000 2240
_exptl_crystal_size_max 0.30
_exptl_crystal_size_mid 0.30
_exptl_crystal_size_min 0.08
_refine_diff_density_max 1.538
_refine_diff_density_min -1.124
_refine_diff_density_rms 0.169
_refine_ls_extinction_method none
_refine_ls_goodness_of_fit_ref 1.006
_refine_ls_hydrogen_treatment constr
_refine_ls_matrix_type full
_refine_ls_number_parameters 560
_refine_ls_number_reflns 8716
_refine_ls_number_restraints 0
_refine_ls_restrained_S_all 1.006
_refine_ls_R_factor_all 0.1386
_refine_ls_R_factor_gt 0.0664
_refine_ls_shift/su_max 0.000
_refine_ls_shift/su_mean 0.000
_refine_ls_structure_factor_coef Fsqd
_refine_ls_weighting_details 'calc w=1/[\s^2^(Fo^2^)+(0.0319P)^2^+9.9872P] where P=(Fo^2^+2Fc^2^)/3'
_refine_ls_weighting_scheme calc
_refine_ls_wR_factor_gt 0.1136
_refine_ls_wR_factor_ref 0.1381
_reflns_number_gt 5084
_reflns_number_total 8716
_reflns_threshold_expression >2sigma(I)
_cod_data_source_file om8003493-file001.cif
_cod_data_source_block 2.THF
_cod_original_sg_symbol_H-M 'P 21/c'
_cod_database_code 4071737

loop_
_symmetry_equiv_pos_as_xyz
'x, y, z'
'-x, y+1/2, -z+1/2'
'-x, -y, -z'
'x, -y-1/2, z-1/2'

loop_
_atom_site_label
_atom_site_type_symbol
_atom_site_fract_x
_atom_site_fract_y
_atom_site_fract_z
_atom_site_U_iso_or_equiv
_atom_site_adp_type
_atom_site_occupancy
_atom_site_symmetry_multiplicity
_atom_site_calc_flag
_atom_site_refinement_flags
U U 0.20977(4) 0.91281(2) 0.299668(19) 0.02882(13) Uani 1 1 d .
S1 S 0.3210(2) 1.02472(16) 0.22877(12) 0.0311(6) Uani 1 1 d .
S2 S 0.0005(2) 0.85325(16) 0.27559(13) 0.0329(6) Uani 1 1 d .
P1 P 0.0819(2) 1.03714(17) 0.22671(12) 0.0273(6) Uani 1 1 d .
P2 P 0.2434(2) 1.04117(17) 0.14506(13) 0.0293(6) Uani 1 1 d .
P3 P -0.0982(2) 0.94786(17) 0.26036(12) 0.0287(6) Uani 1 1 d .
B B 0.2282(10) 0.8055(7) 0.2160(5) 0.031(3) Uani 1 1 d .
H1 H 0.2972 0.8278 0.2337 0.037 Uiso 1 1 d R
H2 H 0.1711 0.8530 0.2052 0.037 Uiso 1 1 d R
H3 H 0.2267 0.7671 0.2568 0.037 Uiso 1 1 d R
H4 H 0.2463 0.7571 0.1773 0.037 Uiso 1 1 d R
C1 C 0.1150(8) 1.0568(6) 0.1516(4) 0.029(2) Uani 1 1 d .
C2 C 0.0415(7) 1.0947(6) 0.1090(4) 0.028(2) Uani 1 1 d .
C3 C -0.0593(8) 1.1038(6) 0.1177(4) 0.028(2) Uani 1 1 d .
H3A H -0.0990 1.1388 0.0910 0.033 Uiso 1 1 calc R
C4 C -0.1073(8) 1.0648(5) 0.1634(4) 0.025(2) Uani 1 1 d .
C5 C -0.0513(8) 1.0204(6) 0.2113(4) 0.026(2) Uani 1 1 d .
C6 C 0.0968(9) 1.1432(6) 0.2597(5) 0.035(3) Uani 1 1 d .
H6A H 0.0542 1.1814 0.2348 0.052 Uiso 1 1 calc R
H6B H 0.1661 1.1604 0.2614 0.052 Uiso 1 1 calc R
H6C H 0.0779 1.1427 0.2999 0.052 Uiso 1 1 calc R
C7 C 0.2644(8) 0.9543(6) 0.0971(5) 0.026(2) Uani 1 1 d .
C8 C 0.1837(8) 0.9057(7) 0.0704(4) 0.033(2) Uani 1 1 d .
H8 H 0.1177 0.9205 0.0751 0.040 Uiso 1 1 calc R
C9 C 0.2012(11) 0.8361(7) 0.0373(5) 0.044(3) Uani 1 1 d .
H9 H 0.1469 0.8038 0.0202 0.052 Uiso 1 1 calc R
C10 C 0.2988(11) 0.8138(7) 0.0292(5) 0.047(4) Uani 1 1 d .
H10 H 0.3101 0.7667 0.0067 0.056 Uiso 1 1 calc R
C11 C 0.3809(10) 0.8626(7) 0.0553(5) 0.040(3) Uani 1 1 d .
H11 H 0.4467 0.8484 0.0497 0.048 Uiso 1 1 calc R
C12 C 0.3633(9) 0.9317(6) 0.0892(5) 0.034(3) Uani 1 1 d .
H12 H 0.4176 0.9635 0.1070 0.041 Uiso 1 1 calc R
C13 C 0.2944(8) 1.1340(6) 0.1129(4) 0.029(2) Uani 1 1 d .
C14 C 0.3178(8) 1.1369(7) 0.0531(5) 0.030(2) Uani 1 1 d .
H14 H 0.3093 1.0896 0.0288 0.036 Uiso 1 1 calc R
C15 C 0.3530(9) 1.2092(7) 0.0303(5) 0.037(3) Uani 1 1 d .
H15 H 0.3684 1.2106 -0.0093 0.045 Uiso 1 1 calc R
C16 C 0.3659(9) 1.2808(7) 0.0666(5) 0.040(3) Uani 1 1 d .
H16 H 0.3898 1.3298 0.0512 0.048 Uiso 1 1 calc R
C17 C 0.3430(9) 1.2780(7) 0.1247(5) 0.041(3) Uani 1 1 d .
H17 H 0.3508 1.3257 0.1487 0.049 Uiso 1 1 calc R
C18 C 0.3086(9) 1.2056(7) 0.1483(5) 0.038(3) Uani 1 1 d .
H18 H 0.2947 1.2045 0.1882 0.045 Uiso 1 1 calc R
C19 C 0.0688(8) 1.1341(6) 0.0517(5) 0.032(3) Uani 1 1 d .
C20 C 0.0820(7) 1.0897(7) -0.0001(4) 0.029(2) Uani 1 1 d .
H20 H 0.0813 1.0318 0.0010 0.034 Uiso 1 1 calc R
C21 C 0.0963(8) 1.1303(6) -0.0540(5) 0.032(3) Uani 1 1 d .
H21 H 0.1056 1.0997 -0.0884 0.038 Uiso 1 1 calc R
C22 C 0.0963(9) 1.2175(7) -0.0556(5) 0.039(3) Uani 1 1 d .
H22 H 0.1041 1.2450 -0.0915 0.046 Uiso 1 1 calc R
C23 C 0.0850(9) 1.2625(7) -0.0044(5) 0.037(3) Uani 1 1 d .
H23 H 0.0873 1.3204 -0.0057 0.044 Uiso 1 1 calc R
C24 C 0.0701(8) 1.2233(6) 0.0496(5) 0.030(3) Uani 1 1 d .
H24 H 0.0611 1.2545 0.0837 0.036 Uiso 1 1 calc R
C25 C -0.2212(8) 1.0730(6) 0.1564(4) 0.028(2) Uani 1 1 d .
C26 C -0.2685(9) 1.1136(6) 0.1992(5) 0.031(3) Uani 1 1 d .
H26 H -0.2301 1.1320 0.2347 0.037 Uiso 1 1 calc R
C27 C -0.3692(8) 1.1276(6) 0.1912(5) 0.028(2) Uani 1 1 d .
H27 H -0.3983 1.1563 0.2209 0.034 Uiso 1 1 calc R
C28 C -0.4300(10) 1.1005(7) 0.1401(5) 0.044(3) Uani 1 1 d .
H28 H -0.4994 1.1101 0.1352 0.053 Uiso 1 1 calc R
C29 C -0.3853(9) 1.0584(7) 0.0959(5) 0.040(3) Uani 1 1 d .
H29 H -0.4247 1.0385 0.0613 0.048 Uiso 1 1 calc R
C30 C -0.2810(8) 1.0461(6) 0.1039(5) 0.030(2) Uani 1 1 d .
H30 H -0.2509 1.0195 0.0738 0.036 Uiso 1 1 calc R
C31 C -0.2209(8) 0.9040(6) 0.2321(4) 0.030(2) Uani 1 1 d .
C32 C -0.3093(9) 0.9348(6) 0.2488(5) 0.035(3) Uani 1 1 d .
H32 H -0.3064 0.9788 0.2763 0.041 Uiso 1 1 calc R
C33 C -0.4032(9) 0.9018(7) 0.2256(5) 0.044(3) Uani 1 1 d .
H33 H -0.4624 0.9235 0.2373 0.053 Uiso 1 1 calc R
C34 C -0.4070(9) 0.8367(7) 0.1852(5) 0.043(3) Uani 1 1 d .
H34 H -0.4694 0.8148 0.1690 0.051 Uiso 1 1 calc R
C35 C -0.3178(9) 0.8028(7) 0.1681(5) 0.038(3) Uani 1 1 d .
H35 H -0.3206 0.7577 0.1416 0.046 Uiso 1 1 calc R
C36 C -0.2252(9) 0.8377(6) 0.1914(5) 0.035(3) Uani 1 1 d .
H36 H -0.1657 0.8166 0.1796 0.042 Uiso 1 1 calc R
C37 C -0.1141(8) 0.9986(7) 0.3314(5) 0.030(2) Uani 1 1 d .
C38 C -0.1336(9) 0.9530(7) 0.3813(5) 0.034(3) Uani 1 1 d .
H38 H -0.1457 0.8961 0.3773 0.041 Uiso 1 1 calc R
C39 C -0.1356(10) 0.9913(8) 0.4377(5) 0.049(3) Uani 1 1 d .
H39 H -0.1483 0.9600 0.4711 0.059 Uiso 1 1 calc R
C40 C -0.1184(10) 1.0771(8) 0.4436(6) 0.053(3) Uani 1 1 d .
H40 H -0.1173 1.1025 0.4813 0.063 Uiso 1 1 calc R
C41 C -0.1031(9) 1.1244(8) 0.3936(5) 0.039(3) Uani 1 1 d .
H41 H -0.0954 1.1819 0.3966 0.047 Uiso 1 1 calc R
C42 C -0.0994(8) 1.0832(7) 0.3380(4) 0.035(2) Uani 1 1 d .
H42 H -0.0865 1.1142 0.3045 0.042 Uiso 1 1 calc R
C43 C 0.2565(11) 1.0305(7) 0.3846(5) 0.044(3) Uani 1 1 d .
H43 H 0.2541 1.0884 0.3843 0.053 Uiso 1 1 calc R
C44 C 0.1636(10) 0.9940(9) 0.3987(5) 0.049(4) Uani 1 1 d .
H44 H 0.1134 1.0323 0.4043 0.058 Uiso 1 1 calc R
C45 C 0.1361(8) 0.9115(8) 0.4055(4) 0.040(3) Uani 1 1 d .
H45 H 0.0706 0.9072 0.4152 0.048 Uiso 1 1 calc R
C46 C 0.1795(10) 0.8348(8) 0.4017(5) 0.044(3) Uani 1 1 d .
H46 H 0.1362 0.7920 0.4100 0.053 Uiso 1 1 calc R
C47 C 0.2727(10) 0.8043(7) 0.3884(5) 0.041(3) Uani 1 1 d .
H47 H 0.2761 0.7465 0.3901 0.049 Uiso 1 1 calc R
C48 C 0.3598(9) 0.8389(7) 0.3735(5) 0.033(3) Uani 1 1 d .
H48 H 0.4082 0.8001 0.3656 0.040 Uiso 1 1 calc R
C49 C 0.3900(9) 0.9223(8) 0.3680(5) 0.045(3) Uani 1 1 d .
H49 H 0.4566 0.9252 0.3599 0.054 Uiso 1 1 calc R
C50 C 0.3496(10) 1.0000(7) 0.3711(5) 0.044(3) Uani 1 1 d .
H50 H 0.3935 1.0421 0.3623 0.053 Uiso 1 1 calc R
O O 0.5043(6) 0.6727(5) 0.0898(4) 0.046(2) Uani 1 1 d .
C51 C 0.4386(9) 0.6569(8) 0.1349(6) 0.047(3) Uani 1 1 d .
H51A H 0.3919 0.7028 0.1369 0.057 Uiso 1 1 calc R
H51B H 0.4776 0.6495 0.1746 0.057 Uiso 1 1 calc R
C52 C 0.3818(9) 0.5776(8) 0.1149(6) 0.051(3) Uani 1 1 d .
H52A H 0.4186 0.5287 0.1311 0.062 Uiso 1 1 calc R
H52B H 0.3150 0.5773 0.1277 0.062 Uiso 1 1 calc R
C53 C 0.3752(11) 0.5805(8) 0.0472(6) 0.056(4) Uani 1 1 d .
H53A H 0.3160 0.6114 0.0295 0.067 Uiso 1 1 calc R
H53B H 0.3726 0.5249 0.0300 0.067 Uiso 1 1 calc R
C54 C 0.4709(9) 0.6246(7) 0.0370(5) 0.041(3) Uani 1 1 d .
H54A H 0.5223 0.5843 0.0299 0.050 Uiso 1 1 calc R
H54B H 0.4584 0.6606 0.0018 0.050 Uiso 1 1 calc R

loop_
_atom_site_aniso_label
_atom_site_aniso_U_11
_atom_site_aniso_U_22
_atom_site_aniso_U_33
_atom_site_aniso_U_23
_atom_site_aniso_U_13
_atom_site_aniso_U_12
U 0.0295(2) 0.0290(2) 0.02760(19) -0.0001(2) 0.00221(14) 0.0010(2)
S1 0.0282(17) 0.0334(15) 0.0315(14) 0.0007(12) 0.0029(12) -0.0005(12)
S2 0.0318(18) 0.0278(14) 0.0384(15) 0.0044(11) 0.0019(13) -0.0008(12)
P1 0.0250(18) 0.0283(15) 0.0283(14) 0.0001(12) 0.0023(12) 0.0014(12)
P2 0.0268(18) 0.0281(15) 0.0331(15) 0.0007(12) 0.0043(13) 0.0001(12)
P3 0.0254(17) 0.0303(14) 0.0307(15) 0.0006(11) 0.0048(12) -0.0029(12)
B 0.029(8) 0.028(7) 0.034(7) -0.005(5) 0.003(6) -0.001(5)
C1 0.033(7) 0.027(5) 0.028(6) 0.005(4) 0.009(5) 0.003(4)
C2 0.019(6) 0.023(5) 0.041(6) -0.005(5) 0.003(4) 0.003(5)
C3 0.028(7) 0.023(6) 0.032(5) 0.003(4) 0.004(5) 0.001(4)
C4 0.026(6) 0.023(6) 0.022(5) -0.004(4) -0.010(4) 0.008(4)
C5 0.027(7) 0.023(5) 0.030(6) 0.003(4) 0.011(5) -0.001(4)
C6 0.032(7) 0.030(6) 0.041(7) 0.005(5) 0.005(5) -0.002(5)
C7 0.020(6) 0.019(5) 0.038(6) -0.002(4) 0.001(5) 0.001(4)
C8 0.023(6) 0.043(6) 0.031(5) -0.002(5) -0.006(4) -0.005(5)
C9 0.054(10) 0.039(7) 0.035(7) 0.006(5) -0.005(6) 0.000(6)
C10 0.073(11) 0.036(7) 0.029(6) -0.006(5) -0.003(6) 0.002(7)
C11 0.045(9) 0.047(7) 0.032(6) 0.000(5) 0.019(6) 0.023(6)
C12 0.024(7) 0.038(7) 0.038(6) -0.002(5) -0.006(5) -0.001(5)
C13 0.023(7) 0.042(6) 0.024(5) 0.001(5) 0.009(5) -0.003(5)
C14 0.012(6) 0.041(6) 0.037(6) -0.002(5) 0.005(5) 0.003(5)
C15 0.044(8) 0.039(7) 0.031(6) 0.011(5) 0.014(5) -0.003(5)
C16 0.042(9) 0.034(7) 0.048(8) 0.009(6) 0.015(6) -0.002(5)
C17 0.050(9) 0.028(6) 0.046(7) -0.009(5) 0.013(6) -0.003(5)
C18 0.031(7) 0.040(7) 0.043(7) -0.004(5) 0.008(5) 0.000(5)
C19 0.026(7) 0.029(6) 0.040(6) 0.010(5) 0.003(5) 0.002(5)
C20 0.014(5) 0.028(5) 0.041(6) 0.002(5) -0.003(4) -0.001(5)
C21 0.027(7) 0.037(6) 0.032(6) 0.005(5) 0.007(5) -0.001(5)
C22 0.031(8) 0.045(7) 0.040(7) 0.009(5) 0.005(5) -0.007(5)
C23 0.036(8) 0.031(6) 0.045(7) 0.002(5) 0.009(6) -0.004(5)
C24 0.023(7) 0.034(6) 0.035(6) 0.004(5) 0.007(5) -0.003(5)
C25 0.035(7) 0.030(6) 0.020(5) 0.009(4) 0.002(4) 0.008(5)
C26 0.033(7) 0.028(6) 0.032(6) 0.000(4) 0.006(5) -0.005(4)
C27 0.029(7) 0.027(5) 0.032(6) -0.002(4) 0.014(5) 0.005(5)
C28 0.053(9) 0.035(7) 0.048(7) 0.006(6) 0.017(6) -0.006(6)
C29 0.032(8) 0.048(7) 0.037(6) 0.002(5) -0.006(5) -0.006(5)
C30 0.031(7) 0.031(6) 0.029(6) 0.004(5) 0.005(5) 0.002(5)
C31 0.031(7) 0.027(6) 0.030(5) 0.012(5) 0.002(4) -0.009(5)
C32 0.034(7) 0.035(7) 0.034(6) 0.001(5) 0.005(5) -0.003(5)
C33 0.026(7) 0.053(8) 0.054(7) 0.004(6) 0.010(5) -0.006(6)
C34 0.036(8) 0.040(7) 0.047(7) 0.018(6) -0.015(6) -0.016(6)
C35 0.038(8) 0.037(7) 0.038(7) 0.001(5) 0.004(6) -0.012(6)
C36 0.036(8) 0.031(6) 0.036(7) 0.004(5) -0.006(5) 0.003(5)
C37 0.021(6) 0.040(6) 0.031(6) 0.001(5) 0.003(5) 0.004(5)
C38 0.040(8) 0.030(6) 0.031(6) 0.006(5) -0.003(5) 0.014(5)
C39 0.044(9) 0.070(9) 0.032(7) 0.016(6) 0.003(6) 0.024(7)
C40 0.048(9) 0.065(9) 0.044(7) -0.004(7) 0.004(6) 0.017(7)
C41 0.031(8) 0.052(7) 0.033(6) -0.004(5) 0.000(5) 0.007(5)
C42 0.032(7) 0.044(6) 0.031(5) -0.005(5) 0.013(5) 0.001(6)
C43 0.059(10) 0.034(7) 0.037(7) -0.001(5) -0.005(6) 0.002(6)
C44 0.036(9) 0.072(9) 0.034(7) -0.024(6) -0.008(6) 0.026(7)
C45 0.028(7) 0.061(8) 0.030(6) -0.011(6) 0.005(5) -0.002(7)
C46 0.041(9) 0.059(8) 0.031(7) 0.011(6) 0.000(6) 0.007(6)
C47 0.050(9) 0.027(6) 0.042(7) -0.001(5) -0.007(6) 0.000(6)
C48 0.030(8) 0.032(6) 0.038(7) 0.006(5) 0.002(5) -0.003(5)
C49 0.036(7) 0.061(8) 0.034(6) 0.003(6) -0.013(5) -0.008(7)
C50 0.043(9) 0.034(7) 0.053(8) 0.013(6) -0.003(6) -0.006(6)
O 0.043(6) 0.046(5) 0.053(5) -0.004(4) 0.017(4) -0.003(4)
C51 0.030(8) 0.063(8) 0.050(8) -0.002(6) 0.011(6) 0.004(6)
C52 0.035(8) 0.064(9) 0.061(8) 0.009(7) 0.028(6) -0.001(7)
C53 0.076(11) 0.040(7) 0.056(8) -0.009(7) 0.022(7) -0.013(7)
C54 0.025(7) 0.054(7) 0.046(7) 0.008(6) 0.006(6) -0.001(6)

loop_
_atom_type_symbol
_atom_type_description
_atom_type_scat_dispersion_real
_atom_type_scat_dispersion_imag
_atom_type_scat_source
C C 0.0033 0.0016 'International Tables Vol C Tables 4.2.6.8 and 6.1.1.4'
H H 0.0000 0.0000 'International Tables Vol C Tables 4.2.6.8 and 6.1.1.4'
B B 0.0013 0.0007 'International Tables Vol C Tables 4.2.6.8 and 6.1.1.4'
O O 0.0106 0.0060 'International Tables Vol C Tables 4.2.6.8 and 6.1.1.4'
P P 0.1023 0.0942 'International Tables Vol C Tables 4.2.6.8 and 6.1.1.4'
S S 0.1246 0.1234 'International Tables Vol C Tables 4.2.6.8 and 6.1.1.4'
U U -9.6767 9.6646 'International Tables Vol C Tables 4.2.6.8 and 6.1.1.4'

loop_
_geom_angle_atom_site_label_1
_geom_angle_atom_site_label_2
_geom_angle_atom_site_label_3
_geom_angle
B U S1 85.3(3)
B U S2 80.1(3)
S1 U S2 129.86(8)
B U P1 99.1(3)
S1 U P1 65.61(8)
S2 U P1 69.80(8)
P2 S1 U 110.01(14)
P3 S2 U 111.75(13)
C5 P1 C1 101.9(5)
C5 P1 C6 105.5(5)
C1 P1 C6 100.3(5)
C5 P1 U 119.3(3)
C1 P1 U 115.4(3)
C6 P1 U 112.2(4)
C1 P2 C7 112.9(5)
C1 P2 C13 109.5(5)
C7 P2 C13 107.8(5)
C1 P2 S1 109.2(4)
C7 P2 S1 110.1(3)
C13 P2 S1 107.2(4)
C5 P3 C37 109.4(5)
C5 P3 C31 114.8(5)
C37 P3 C31 105.8(5)
C5 P3 S2 109.0(4)
C37 P3 S2 110.0(4)
C31 P3 S2 107.8(4)
C2 C1 P2 127.3(8)
C2 C1 P1 117.6(8)
P2 C1 P1 114.2(6)
C3 C2 C1 123.4(9)
C3 C2 C19 114.8(9)
C1 C2 C19 121.6(9)
C2 C3 C4 126.2(9)
C5 C4 C3 121.4(10)
C5 C4 C25 123.0(9)
C3 C4 C25 115.5(8)
C4 C5 P3 127.2(8)
C4 C5 P1 118.9(7)
P3 C5 P1 113.9(6)
C8 C7 C12 119.1(10)
C8 C7 P2 120.9(8)
C12 C7 P2 119.8(8)
C9 C8 C7 120.4(11)
C8 C9 C10 120.6(12)
C9 C10 C11 119.7(11)
C12 C11 C10 119.6(11)
C11 C12 C7 120.5(10)
C18 C13 C14 118.5(10)
C18 C13 P2 118.9(8)
C14 C13 P2 122.6(8)
C15 C14 C13 120.4(10)
C14 C15 C16 120.1(10)
C17 C16 C15 119.5(10)
C16 C17 C18 120.9(11)
C17 C18 C13 120.6(10)
C20 C19 C24 118.9(10)
C20 C19 C2 123.9(9)
C24 C19 C2 116.9(9)
C19 C20 C21 121.3(10)
C20 C21 C22 119.2(10)
C23 C22 C21 120.3(10)
C22 C23 C24 121.3(10)
C23 C24 C19 119.0(10)
C26 C25 C30 117.6(10)
C26 C25 C4 121.2(9)
C30 C25 C4 121.0(9)
C27 C26 C25 121.8(10)
C26 C27 C28 121.6(10)
C27 C28 C29 118.4(12)
C28 C29 C30 119.5(11)
C29 C30 C25 121.0(10)
C32 C31 C36 119.1(10)
C32 C31 P3 122.2(8)
C36 C31 P3 118.6(8)
C31 C32 C33 121.6(11)
C34 C33 C32 119.0(11)
C33 C34 C35 120.8(11)
C36 C35 C34 119.0(11)
C35 C36 C31 120.5(12)
C42 C37 C38 118.4(10)
C42 C37 P3 120.3(8)
C38 C37 P3 121.1(8)
C37 C38 C39 120.9(10)
C40 C39 C38 119.5(11)
C41 C40 C39 120.4(12)
C40 C41 C42 118.2(11)
C37 C42 C41 122.4(10)
C50 C43 C44 135.5(11)
C45 C44 C43 131.2(11)
C46 C45 C44 137.1(11)
C45 C46 C47 136.1(12)
C48 C47 C46 135.6(12)
C47 C48 C49 132.0(12)
C50 C49 C48 138.2(12)
C49 C50 C43 134.1(12)
C54 O C51 109.0(9)
O C51 C52 105.7(9)
C53 C52 C51 103.3(10)
C52 C53 C54 103.2(10)
O C54 C53 108.1(10)

loop_
_geom_bond_atom_site_label_1
_geom_bond_atom_site_label_2
_geom_bond_distance
U B 2.571(12)
U C45 2.665(10)
U C46 2.667(11)
U C49 2.673(11)
U C50 2.679(12)
U C47 2.681(11)
U C43 2.685(11)
U C48 2.691(11)
U C44 2.698(11)
U S1 2.919(3)
U S2 2.931(3)
U P1 2.965(3)
S1 P2 2.023(4)
S2 P3 2.008(4)
P1 C5 1.784(11)
P1 C1 1.810(10)
P1 C6 1.854(10)
P2 C1 1.755(11)
P2 C7 1.799(10)
P2 C13 1.823(10)
P3 C5 1.764(10)
P3 C37 1.813(10)
P3 C31 1.815(10)
C1 C2 1.408(14)
C2 C3 1.391(14)
C2 C19 1.508(14)
C3 C4 1.413(14)
C4 C5 1.411(13)
C4 C25 1.512(14)
C7 C8 1.397(14)
C7 C12 1.401(14)
C8 C9 1.373(15)
C9 C10 1.384(18)
C10 C11 1.408(17)
C11 C12 1.377(14)
C13 C18 1.391(14)
C13 C14 1.404(13)
C14 C15 1.373(14)
C15 C16 1.402(15)
C16 C17 1.367(15)
C17 C18 1.379(15)
C19 C20 1.384(14)
C19 C24 1.432(14)
C20 C21 1.398(13)
C21 C22 1.400(14)
C22 C23 1.373(15)
C23 C24 1.391(14)
C25 C26 1.373(14)
C25 C30 1.393(14)
C26 C27 1.350(14)
C27 C28 1.376(15)
C28 C29 1.388(16)
C29 C30 1.392(15)
C31 C32 1.373(15)
C31 C36 1.394(14)
C32 C33 1.395(15)
C33 C34 1.375(16)
C34 C35 1.405(17)
C35 C36 1.392(15)
C37 C42 1.377(15)
C37 C38 1.382(14)
C38 C39 1.400(15)
C39 C40 1.400(17)
C40 C41 1.382(16)
C41 C42 1.408(14)
C43 C50 1.403(17)
C43 C44 1.442(18)
C44 C45 1.387(17)
C45 C46 1.367(16)
C46 C47 1.403(17)
C47 C48 1.366(16)
C48 C49 1.407(15)
C49 C50 1.365(16)
O C54 1.427(13)
O C51 1.437(14)
C51 C52 1.517(16)
C52 C53 1.496(16)
C53 C54 1.502(16)
